data_4070233
loop_
_publ_author_name
'Xu, Hui-Jun'
'Lu, Xiang-Yong'
'Cheng, Yong'
'Sun, Jia-Feng'
'Chen, Xue-Tai'
'Xue, Zi-Ling'

_publ_section_title
;
 Preparation, Characterization, and Catalytic Properties of Ruthenium(II)
 Nitrosyl Complexes with \a-Diimine Ligands
;
_journal_issue 23
_journal_name_full Organometallics
_journal_page_first 6687
_journal_paper_doi 10.1021/om9006714
_journal_volume 28
_journal_year 2009
_chemical_formula_moiety 'C28 H40 Cl3 N3 O Ru'
_chemical_formula_sum 'C28 H40 Cl3 N3 O Ru'
_chemical_formula_weight 642.05
_chemical_name_systematic ?
_space_group_IT_number 62
_symmetry_cell_setting orthorhombic
_symmetry_space_group_name_Hall '-P 2ac 2n'
_symmetry_space_group_name_H-M 'P n m a'
_atom_sites_solution_hydrogens geom
_atom_sites_solution_primary direct
_atom_sites_solution_secondary difmap
_audit_creation_method SHELXL-97
_audit_update_record
;
2008-06-21 # Formateed by publCIF
;
_cell_angle_alpha 90.00
_cell_angle_beta 90.00
_cell_angle_gamma 90.00
_cell_formula_units_Z 4
_cell_length_a 15.253(4)
_cell_length_b 21.137(5)
_cell_length_c 9.577(2)
_cell_measurement_reflns_used 1610
_cell_measurement_temperature 291(2)
_cell_measurement_theta_max 19.91
_cell_measurement_theta_min 2.33
_cell_volume 3087.7(13)
_computing_cell_refinement SMART
_computing_data_collection 'SMART (Bruker, 2000)'
_computing_data_reduction 'SAINT (Bruker, 2000)'
_computing_molecular_graphics SHELXTL
_computing_publication_material SHELXTL
_computing_structure_refinement SHELXTL
_computing_structure_solution 'SHELXTL (Bruker, 2000)'
_diffrn_ambient_temperature 291(2)
_diffrn_measured_fraction_theta_full 0.998
_diffrn_measured_fraction_theta_max 0.998
_diffrn_measurement_device_type 'Bruker Smart Apex CCD area detector'
_diffrn_measurement_method 'phi and omega scans'
_diffrn_radiation_monochromator graphite
_diffrn_radiation_source 'sealed tube'
_diffrn_radiation_type MoK\a
_diffrn_radiation_wavelength 0.71073
_diffrn_reflns_av_R_equivalents 0.0492
_diffrn_reflns_av_sigmaI/netI 0.0341
_diffrn_reflns_limit_h_max 18
_diffrn_reflns_limit_h_min -18
_diffrn_reflns_limit_k_max 21
_diffrn_reflns_limit_k_min -26
_diffrn_reflns_limit_l_max 11
_diffrn_reflns_limit_l_min -11
_diffrn_reflns_number 15990
_diffrn_reflns_theta_full 26.00
_diffrn_reflns_theta_max 26.00
_diffrn_reflns_theta_min 1.93
_exptl_absorpt_coefficient_mu 0.792
_exptl_absorpt_correction_T_max 0.83
_exptl_absorpt_correction_T_min 0.79
_exptl_absorpt_correction_type multi-scan
_exptl_absorpt_process_details 'SADABS; Bruker, 2000'
_exptl_crystal_density_diffrn 1.381
_exptl_crystal_density_method 'not measured'
_exptl_crystal_F_000 1328
_exptl_crystal_size_max 0.30
_exptl_crystal_size_mid 0.26
_exptl_crystal_size_min 0.24
_refine_diff_density_max 0.715
_refine_diff_density_min -0.818
_refine_diff_density_rms 0.065
_refine_ls_extinction_method none
_refine_ls_goodness_of_fit_ref 1.053
_refine_ls_hydrogen_treatment constr
_refine_ls_matrix_type full
_refine_ls_number_parameters 174
_refine_ls_number_reflns 3116
_refine_ls_number_restraints 0
_refine_ls_restrained_S_all 1.053
_refine_ls_R_factor_all 0.0531
_refine_ls_R_factor_gt 0.0415
_refine_ls_shift/su_max 0.000
_refine_ls_shift/su_mean 0.000
_refine_ls_structure_factor_coef Fsqd
_refine_ls_weighting_details 'calc w=1/[\s^2^(Fo^2^)+(0.05P)^2^+1.22P] where P=(Fo^2^+2Fc^2^)/3'
_refine_ls_weighting_scheme calc
_refine_ls_wR_factor_gt 0.0952
_refine_ls_wR_factor_ref 0.0986
_reflns_number_gt 2579
_reflns_number_total 3116
_reflns_threshold_expression >2sigma(I)
_cod_data_source_file om9006714_si_002.cif
_cod_data_source_block 2
_cod_depositor_comments
;
The following automatic conversions were performed:

'_symmetry_cell_setting' value 'Orthorhombic' changed to
'orthorhombic' according to
/home/saulius/struct/CIF-dictionaries/cif_core.dic dictionary named
'cif_core.dic' version 2.4.2 from 2011-04-26.

Automatic conversion script
Id: cif_fix_values 1715 2011-07-08 13:25:40Z adriana 
;
_cod_original_sg_symbol_Hall '-P 2ac 2n '
_cod_original_sg_symbol_H-M 'Pnma '
_cod_database_code 4070233

loop_
_symmetry_equiv_pos_as_xyz
'x, y, z'
'-x+1/2, -y, z+1/2'
'x+1/2, -y+1/2, -z+1/2'
'-x, y+1/2, -z'
'-x, -y, -z'
'x-1/2, y, -z-1/2'
'-x-1/2, y-1/2, z-1/2'
'x, -y-1/2, z'

loop_
_atom_site_label
_atom_site_type_symbol
_atom_site_fract_x
_atom_site_fract_y
_atom_site_fract_z
_atom_site_U_iso_or_equiv
_atom_site_adp_type
_atom_site_occupancy
_atom_site_symmetry_multiplicity
_atom_site_calc_flag
_atom_site_refinement_flags
C1 C 0.8602(2) 0.37936(15) 0.4159(4) 0.0464(8) Uani 1 1 d .
C2 C 0.8061(3) 0.39339(18) 0.5313(4) 0.0592(9) Uani 1 1 d .
C3 C 0.7937(3) 0.45901(18) 0.5648(4) 0.0613(10) Uani 1 1 d .
H3 H 0.7590 0.4707 0.6404 0.074 Uiso 1 1 calc R
C4 C 0.8340(3) 0.5047(2) 0.4832(4) 0.0635(11) Uani 1 1 d .
H4 H 0.8254 0.5472 0.5048 0.076 Uiso 1 1 calc R
C5 C 0.8878(3) 0.48876(17) 0.3684(4) 0.0581(9) Uani 1 1 d .
H5 H 0.9142 0.5206 0.3162 0.070 Uiso 1 1 calc R
C6 C 0.9016(3) 0.42503(17) 0.3326(4) 0.0583(9) Uani 1 1 d .
C7 C 0.7612(2) 0.34343(18) 0.6175(4) 0.0585(9) Uani 1 1 d .
H7 H 0.7832 0.3018 0.5895 0.070 Uiso 1 1 calc R
C8 C 0.6607(2) 0.34458(19) 0.6000(4) 0.0624(10) Uani 1 1 d .
H8A H 0.6400 0.3873 0.6084 0.094 Uiso 1 1 calc R
H8B H 0.6342 0.3189 0.6710 0.094 Uiso 1 1 calc R
H8C H 0.6455 0.3283 0.5096 0.094 Uiso 1 1 calc R
C9 C 0.7827(3) 0.35433(18) 0.7740(4) 0.0608(10) Uani 1 1 d .
H9A H 0.8442 0.3626 0.7843 0.091 Uiso 1 1 calc R
H9B H 0.7673 0.3173 0.8265 0.091 Uiso 1 1 calc R
H9C H 0.7498 0.3899 0.8079 0.091 Uiso 1 1 calc R
C10 C 0.9581(3) 0.40940(19) 0.2098(4) 0.0599(9) Uani 1 1 d .
H10 H 0.9681 0.3636 0.2086 0.072 Uiso 1 1 calc R
C11 C 0.9118(3) 0.4282(2) 0.0743(4) 0.0639(10) Uani 1 1 d .
H11A H 0.8778 0.3931 0.0407 0.096 Uiso 1 1 calc R
H11B H 0.9547 0.4396 0.0054 0.096 Uiso 1 1 calc R
H11C H 0.8739 0.4635 0.0916 0.096 Uiso 1 1 calc R
C12 C 1.0470(3) 0.4428(2) 0.2142(5) 0.0717(11) Uani 1 1 d .
H12A H 1.0387 0.4875 0.2008 0.107 Uiso 1 1 calc R
H12B H 1.0839 0.4265 0.1414 0.107 Uiso 1 1 calc R
H12C H 1.0742 0.4356 0.3031 0.107 Uiso 1 1 calc R
C13 C 0.8132(2) 0.28576(16) 0.3010(3) 0.0480(8) Uani 1 1 d .
C14 C 0.7440(2) 0.32071(18) 0.2173(4) 0.0561(9) Uani 1 1 d .
H14A H 0.7470 0.3651 0.2380 0.084 Uiso 1 1 calc R
H14B H 0.6870 0.3049 0.2413 0.084 Uiso 1 1 calc R
H14C H 0.7543 0.3143 0.1194 0.084 Uiso 1 1 calc R
Cl1 Cl 1.02018(7) 0.2500 0.22827(12) 0.0465(3) Uani 1 2 d S
Cl2 Cl 1.06770(6) 0.32973(5) 0.51445(10) 0.0567(2) Uani 1 1 d .
N1 N 0.87014(19) 0.31279(12) 0.3829(3) 0.0479(7) Uani 1 1 d .
N2 N 0.9386(3) 0.2500 0.6302(5) 0.0550(10) Uani 1 2 d S
O1 O 0.9386(2) 0.2500 0.7491(4) 0.0581(9) Uani 1 2 d S
Ru1 Ru 0.96514(2) 0.2500 0.45656(4) 0.03811(13) Uani 1 2 d S

loop_
_atom_site_aniso_label
_atom_site_aniso_U_11
_atom_site_aniso_U_22
_atom_site_aniso_U_33
_atom_site_aniso_U_23
_atom_site_aniso_U_13
_atom_site_aniso_U_12
C1 0.0399(18) 0.0405(16) 0.059(2) -0.0038(15) -0.0065(15) 0.0113(13)
C2 0.061(2) 0.054(2) 0.062(2) 0.0014(17) -0.0040(18) 0.0138(18)
C3 0.068(3) 0.062(2) 0.054(2) -0.0165(18) -0.0070(19) 0.0142(19)
C4 0.067(3) 0.064(2) 0.059(2) -0.0107(19) -0.018(2) 0.019(2)
C5 0.065(2) 0.0474(19) 0.062(2) 0.0106(17) -0.0142(19) -0.0007(17)
C6 0.063(2) 0.052(2) 0.059(2) 0.0129(17) -0.0054(18) 0.0079(17)
C7 0.057(2) 0.062(2) 0.057(2) -0.0058(17) 0.0148(18) 0.0059(17)
C8 0.060(2) 0.068(2) 0.059(2) -0.0140(19) 0.0110(19) 0.0022(19)
C9 0.068(3) 0.061(2) 0.053(2) 0.0014(17) 0.0184(18) 0.0057(19)
C10 0.065(2) 0.055(2) 0.060(2) 0.0088(17) 0.0049(19) 0.0029(18)
C11 0.062(3) 0.074(3) 0.055(2) 0.0010(19) 0.0011(18) -0.026(2)
C12 0.062(3) 0.081(3) 0.072(3) 0.015(2) -0.009(2) -0.012(2)
C13 0.057(2) 0.0516(19) 0.0361(16) 0.0006(14) -0.0031(15) 0.0002(15)
C14 0.048(2) 0.061(2) 0.059(2) 0.0014(17) -0.0164(17) 0.0052(17)
Cl1 0.0334(6) 0.0607(7) 0.0454(6) 0.000 -0.0022(4) 0.000
Cl2 0.0423(5) 0.0636(5) 0.0644(5) -0.0092(4) -0.0079(4) -0.0150(4)
N1 0.0543(17) 0.0492(15) 0.0400(15) -0.0026(12) -0.0012(13) 0.0114(13)
N2 0.037(2) 0.078(3) 0.049(3) 0.000 0.0081(18) 0.000
O1 0.057(2) 0.060(2) 0.058(2) 0.000 0.0090(17) 0.000
Ru1 0.02797(19) 0.0395(2) 0.0469(2) 0.000 -0.00220(14) 0.000

loop_
_atom_type_symbol
_atom_type_description
_atom_type_scat_dispersion_real
_atom_type_scat_dispersion_imag
_atom_type_scat_source
C C 0.0033 0.0016 'International Tables Vol C Tables 4.2.6.8 and 6.1.1.4'
H H 0.0000 0.0000 'International Tables Vol C Tables 4.2.6.8 and 6.1.1.4'
Cl Cl 0.1484 0.1585 'International Tables Vol C Tables 4.2.6.8 and 6.1.1.4'
N N 0.0061 0.0033 'International Tables Vol C Tables 4.2.6.8 and 6.1.1.4'
O O 0.0106 0.0060 'International Tables Vol C Tables 4.2.6.8 and 6.1.1.4'
Ru Ru -1.2594 0.8363 'International Tables Vol C Tables 4.2.6.8 and 6.1.1.4'

loop_
_geom_angle_atom_site_label_1
_geom_angle_atom_site_label_2
_geom_angle_atom_site_label_3
_geom_angle
_geom_angle_site_symmetry_1
_geom_angle_site_symmetry_3
C6 C1 C2 124.4(3) . .
C6 C1 N1 119.8(3) . .
C2 C1 N1 115.8(3) . .
C1 C2 C3 117.0(4) . .
C1 C2 C7 123.2(3) . .
C3 C2 C7 119.7(4) . .
C4 C3 C2 119.2(4) . .
C4 C3 H3 120.4 . .
C2 C3 H3 120.4 . .
C3 C4 C5 122.0(4) . .
C3 C4 H4 119.0 . .
C5 C4 H4 119.0 . .
C6 C5 C4 120.3(4) . .
C6 C5 H5 119.8 . .
C4 C5 H5 119.8 . .
C1 C6 C5 117.0(3) . .
C1 C6 C10 123.7(3) . .
C5 C6 C10 119.3(3) . .
C2 C7 C8 112.4(3) . .
C2 C7 C9 109.2(3) . .
C8 C7 C9 108.2(3) . .
C2 C7 H7 109.0 . .
C8 C7 H7 109.0 . .
C9 C7 H7 109.0 . .
C7 C8 H8A 109.5 . .
C7 C8 H8B 109.5 . .
H8A C8 H8B 109.5 . .
C7 C8 H8C 109.5 . .
H8A C8 H8C 109.5 . .
H8B C8 H8C 109.5 . .
C7 C9 H9A 109.5 . .
C7 C9 H9B 109.5 . .
H9A C9 H9B 109.5 . .
C7 C9 H9C 109.5 . .
H9A C9 H9C 109.5 . .
H9B C9 H9C 109.5 . .
C6 C10 C12 112.8(4) . .
C6 C10 C11 110.2(3) . .
C12 C10 C11 108.2(3) . .
C6 C10 H10 108.5 . .
C12 C10 H10 108.5 . .
C11 C10 H10 108.5 . .
C10 C11 H11A 109.5 . .
C10 C11 H11B 109.5 . .
H11A C11 H11B 109.5 . .
C10 C11 H11C 109.5 . .
H11A C11 H11C 109.5 . .
H11B C11 H11C 109.5 . .
C10 C12 H12A 109.5 . .
C10 C12 H12B 109.5 . .
H12A C12 H12B 109.5 . .
C10 C12 H12C 109.5 . .
H12A C12 H12C 109.5 . .
H12B C12 H12C 109.5 . .
N1 C13 C13 116.02(18) . 8_565
N1 C13 C14 124.6(3) . .
C13 C13 C14 119.14(19) 8_565 .
C13 C14 H14A 109.5 . .
C13 C14 H14B 109.5 . .
H14A C14 H14B 109.5 . .
C13 C14 H14C 109.5 . .
H14A C14 H14C 109.5 . .
H14B C14 H14C 109.5 . .
C13 N1 C1 119.1(3) . .
C13 N1 Ru1 112.8(2) . .
C1 N1 Ru1 128.0(2) . .
O1 N2 Ru1 166.3(4) . .
N2 Ru1 N1 99.45(13) . 8_565
N2 Ru1 N1 99.45(13) . .
N1 Ru1 N1 78.94(16) 8_565 .
N2 Ru1 Cl1 172.68(14) . .
N1 Ru1 Cl1 86.18(8) 8_565 .
N1 Ru1 Cl1 86.18(8) . .
N2 Ru1 Cl2 85.91(10) . .
N1 Ru1 Cl2 172.38(8) 8_565 .
N1 Ru1 Cl2 94.90(8) . .
Cl1 Ru1 Cl2 88.96(3) . .
N2 Ru1 Cl2 85.91(10) . 8_565
N1 Ru1 Cl2 94.90(8) 8_565 8_565
N1 Ru1 Cl2 172.38(8) . 8_565
Cl1 Ru1 Cl2 88.96(3) . 8_565
Cl2 Ru1 Cl2 90.87(5) . 8_565

loop_
_geom_bond_atom_site_label_1
_geom_bond_atom_site_label_2
_geom_bond_distance
_geom_bond_site_symmetry_2
C1 C6 1.402(5) .
C1 C2 1.411(5) .
C1 N1 1.450(4) .
C2 C3 1.436(5) .
C2 C7 1.505(5) .
C3 C4 1.386(6) .
C3 H3 0.9300 .
C4 C5 1.413(5) .
C4 H4 0.9300 .
C5 C6 1.406(5) .
C5 H5 0.9300 .
C6 C10 1.495(5) .
C7 C8 1.542(5) .
C7 C9 1.551(5) .
C7 H7 0.9800 .
C8 H8A 0.9600 .
C8 H8B 0.9600 .
C8 H8C 0.9600 .
C9 H9A 0.9600 .
C9 H9B 0.9600 .
C9 H9C 0.9600 .
C10 C12 1.530(6) .
C10 C11 1.530(5) .
C10 H10 0.9800 .
C11 H11A 0.9600 .
C11 H11B 0.9600 .
C11 H11C 0.9600 .
C12 H12A 0.9600 .
C12 H12B 0.9600 .
C12 H12C 0.9600 .
C13 N1 1.303(4) .
C13 C13 1.512(7) 8_565
C13 C14 1.517(5) .
C14 H14A 0.9600 .
C14 H14B 0.9600 .
C14 H14C 0.9600 .
Cl1 Ru1 2.3419(13) .
Cl2 Ru1 2.3652(10) .
N1 Ru1 2.088(3) .
N2 O1 1.138(5) .
N2 Ru1 1.711(4) .
Ru1 N1 2.088(3) 8_565
Ru1 Cl2 2.3652(10) 8_565
